data_7023394
loop_
_publ_author_name
'Leto, Domenick F.'
'Chattopadhyay, Swarup'
'Day, Victor W.'
'Jackson, Timothy A.'

_publ_section_title
;
 Reaction landscape of a pentadentate N5-ligated Mn(II) complex with
 O2&#x02D9;- and H2O2 includes conversion of a peroxomanganese(III) adduct
 to a bis(\m-oxo)dimanganese(III,IV) species.
;
_journal_issue 36
_journal_name_full 'Dalton transactions (Cambridge, England : 2003)'
_journal_page_first 13014
_journal_page_last 13025
_journal_paper_doi 10.1039/c3dt51277k
_journal_volume 42
_journal_year 2013
_chemical_formula_sum 'C52.8 H48 F9.6 Mn2 N12 O10.4 P0.2 S2.8'
_chemical_formula_weight 1405.27
_chemical_name_systematic
; 
 ? 
;
_space_group_IT_number 2
_symmetry_cell_setting triclinic
_symmetry_space_group_name_Hall '-P 1'
_symmetry_space_group_name_H-M 'P -1'
_atom_sites_solution_hydrogens difmap
_atom_sites_solution_primary direct
_atom_sites_solution_secondary difmap
_audit_creation_method SHELXtL
_cell_angle_alpha 96.673(2)
_cell_angle_beta 105.695(3)
_cell_angle_gamma 91.203(3)
_cell_formula_units_Z 1
_cell_length_a 11.0548(5)
_cell_length_b 11.7210(4)
_cell_length_c 12.1500(4)
_cell_measurement_reflns_used 5256
_cell_measurement_temperature 100(2)
_cell_measurement_theta_max 69.20
_cell_measurement_theta_min 3.80
_cell_volume 1503.09(10)
_computing_cell_refinement 'Bruker SAINT'
_computing_data_collection 'Bruker APEX2'
_computing_data_reduction 'Bruker SAINT'
_computing_molecular_graphics 'Bruker SHELXTL'
_computing_publication_material 'Bruker SHELXTL'
_computing_structure_refinement 'Bruker SHELXTL'
_computing_structure_solution 'Bruker SHELXTL'
_diffrn_ambient_temperature 100(2)
_diffrn_measured_fraction_theta_full 0.946
_diffrn_measured_fraction_theta_max 0.913
_diffrn_measurement_device_type 'Bruker APEX-II CCD'
_diffrn_measurement_method '\f and \w scans'
_diffrn_radiation_monochromator 'Helios multilayer optics'
_diffrn_radiation_source 'Bruker Microstar microfocus rotating anode'
_diffrn_radiation_type CuK\a
_diffrn_radiation_wavelength 1.54178
_diffrn_reflns_av_R_equivalents 0.0463
_diffrn_reflns_av_sigmaI/netI 0.0697
_diffrn_reflns_limit_h_max 11
_diffrn_reflns_limit_h_min -13
_diffrn_reflns_limit_k_max 10
_diffrn_reflns_limit_k_min -14
_diffrn_reflns_limit_l_max 14
_diffrn_reflns_limit_l_min -14
_diffrn_reflns_number 13860
_diffrn_reflns_theta_full 66.00
_diffrn_reflns_theta_max 69.79
_diffrn_reflns_theta_min 3.80
_exptl_absorpt_coefficient_mu 5.235
_exptl_absorpt_correction_T_max 1.000
_exptl_absorpt_correction_T_min 0.629
_exptl_absorpt_correction_type multi-scan
_exptl_crystal_colour green
_exptl_crystal_density_diffrn 1.552
_exptl_crystal_density_method 'not measured'
_exptl_crystal_description 'Rectangular parallelepiped'
_exptl_crystal_F_000 716
_exptl_crystal_size_max 0.13
_exptl_crystal_size_mid 0.06
_exptl_crystal_size_min 0.01
_refine_diff_density_max 0.918
_refine_diff_density_min -0.676
_refine_diff_density_rms 0.119
_refine_ls_extinction_method none
_refine_ls_goodness_of_fit_ref 1.015
_refine_ls_hydrogen_treatment noref
_refine_ls_matrix_type full
_refine_ls_number_parameters 529
_refine_ls_number_reflns 5187
_refine_ls_number_restraints 68
_refine_ls_restrained_S_all 1.077
_refine_ls_R_factor_all 0.0993
_refine_ls_R_factor_gt 0.0885
_refine_ls_shift/su_max 0.001
_refine_ls_shift/su_mean 0.000
_refine_ls_structure_factor_coef Fsqd
_refine_ls_weighting_details 'calc w=1/[\s^2^(Fo^2^)+(0.1982P)^2^+1.2325P] where P=(Fo^2^+2Fc^2^)/3'
_refine_ls_weighting_scheme calc
_refine_ls_wR_factor_gt 0.2502
_refine_ls_wR_factor_ref 0.2624
_reflns_number_gt 4319
_reflns_number_total 5187
_reflns_threshold_expression >2sigma(I)
_cod_data_source_file c3dt51277k.txt
_cod_data_source_block q62a
_cod_depositor_comments
;
The following automatic conversions were performed:

'_symmetry_cell_setting' value 'Triclinic' changed to 'triclinic'
according to /home/saulius/struct/CIF-dictionaries/cif_core.dic
dictionary named 'cif_core.dic' version 2.4.2 from 2011-04-26.

Automatic conversion script
Id: cif_fix_values 1891 2012-01-12 08:04:46Z andrius 
;
_cod_original_sg_symbol_H-M P-1
_cod_original_formula_sum 'C52.80 H48 F9.60 Mn2 N12 O10.40 P0.20 S2.80'
_cod_database_code 7023394

loop_
_symmetry_equiv_pos_as_xyz
'x, y, z'
'-x, -y, -z'

loop_
_atom_site_label
_atom_site_type_symbol
_atom_site_fract_x
_atom_site_fract_y
_atom_site_fract_z
_atom_site_U_iso_or_equiv
_atom_site_adp_type
_atom_site_occupancy
_atom_site_symmetry_multiplicity
_atom_site_calc_flag
_atom_site_refinement_flags
_atom_site_disorder_assembly
_atom_site_disorder_group
Mn Mn 0.03372(7) 0.60551(5) 0.55348(5) 0.0428(2) Uani 1 1 d . . .
O1 O -0.1097(3) 0.5138(2) 0.5037(3) 0.0506(8) Uani 1 1 d . . .
N1 N -0.0534(4) 0.7457(3) 0.6169(3) 0.0416(8) Uani 1 1 d . . .
N2 N 0.1917(4) 0.7136(3) 0.6215(3) 0.0468(9) Uani 1 1 d . . .
N3 N 0.0710(4) 0.5776(3) 0.7305(3) 0.0413(8) Uani 1 1 d . . .
N4 N -0.0171(4) 0.7012(3) 0.4121(3) 0.0504(9) Uani 1 1 d . . .
N5 N -0.1842(4) 0.9735(3) 0.5297(3) 0.0473(9) Uani 1 1 d . . .
C1 C 0.0391(5) 0.8478(3) 0.6548(4) 0.0513(12) Uani 1 1 d . . .
H1A H 0.0230 0.8992 0.5939 0.062(16) Uiso 1 1 calc R . .
H1B H 0.0265 0.8913 0.7253 0.071(18) Uiso 1 1 calc R . .
C2 C 0.1720(5) 0.8135(3) 0.6786(4) 0.0460(10) Uani 1 1 d . . .
C3 C 0.2703(5) 0.8825(4) 0.7520(4) 0.0527(11) Uani 1 1 d . . .
H3 H 0.2547 0.9524 0.7926 0.065(16) Uiso 1 1 calc R . .
C4 C 0.3921(6) 0.8484(5) 0.7656(5) 0.0687(15) Uani 1 1 d . . .
H4 H 0.4612 0.8940 0.8165 0.056(15) Uiso 1 1 calc R . .
C5 C 0.4116(6) 0.7470(5) 0.7041(6) 0.0697(15) Uani 1 1 d . . .
H5 H 0.4946 0.7234 0.7102 0.12(3) Uiso 1 1 calc R . .
C6 C 0.3088(5) 0.6802(4) 0.6334(4) 0.0569(12) Uani 1 1 d . . .
H6 H 0.3219 0.6094 0.5926 0.069(18) Uiso 1 1 calc R . .
C7 C -0.0961(5) 0.7088(3) 0.7141(3) 0.0457(10) Uani 1 1 d . . .
H7A H -0.1744 0.6593 0.6833 0.039(11) Uiso 1 1 calc R . .
H7B H -0.1144 0.7772 0.7616 0.061(16) Uiso 1 1 calc R . .
C8 C 0.0034(5) 0.6438(3) 0.7872(3) 0.0438(10) Uani 1 1 d . . .
C9 C 0.0243(6) 0.6457(6) 0.9049(4) 0.0690(15) Uani 1 1 d . . .
H9 H -0.0238 0.6918 0.9448 0.069(17) Uiso 1 1 calc R . .
C10 C 0.1159(6) 0.5797(6) 0.9634(4) 0.0753(17) Uani 1 1 d . . .
H10 H 0.1301 0.5784 1.0440 0.11(3) Uiso 1 1 calc R . .
C11 C 0.1862(6) 0.5160(5) 0.9047(5) 0.0658(14) Uani 1 1 d . . .
H11 H 0.2515 0.4721 0.9443 0.12(3) Uiso 1 1 calc R . .
C12 C 0.1610(5) 0.5165(4) 0.7875(4) 0.0499(11) Uani 1 1 d . . .
H12 H 0.2092 0.4718 0.7464 0.071(18) Uiso 1 1 calc R . .
C13 C -0.1639(4) 0.7659(3) 0.5175(3) 0.0424(10) Uani 1 1 d . . .
H13 H -0.2251 0.6982 0.5034 0.034(10) Uiso 1 1 calc R . .
C14 C -0.1167(5) 0.7649(3) 0.4113(3) 0.0436(10) Uani 1 1 d . . .
C15 C -0.1730(6) 0.8197(4) 0.3171(4) 0.0544(12) Uani 1 1 d . . .
H15 H -0.2457 0.8619 0.3158 0.047(13) Uiso 1 1 calc R . .
C16 C -0.1217(7) 0.8123(4) 0.2247(4) 0.0651(15) Uani 1 1 d . . .
H16 H -0.1596 0.8488 0.1589 0.076(19) Uiso 1 1 calc R . .
C17 C -0.0162(7) 0.7521(5) 0.2281(5) 0.0703(15) Uani 1 1 d . . .
H17 H 0.0225 0.7496 0.1670 0.08(2) Uiso 1 1 calc R . .
C18 C 0.0326(6) 0.6951(4) 0.3222(5) 0.0635(14) Uani 1 1 d . . .
H18 H 0.1034 0.6502 0.3235 0.066(17) Uiso 1 1 calc R . .
C19 C -0.2316(5) 0.8710(4) 0.5448(4) 0.0469(10) Uani 1 1 d . . .
C20 C -0.3329(6) 0.8612(4) 0.5876(5) 0.0649(14) Uani 1 1 d . . .
H20 H -0.3647 0.7876 0.5957 0.13(3) Uiso 1 1 calc R . .
C21 C -0.3886(7) 0.9590(5) 0.6191(7) 0.0850(19) Uani 1 1 d . . .
H21 H -0.4581 0.9540 0.6505 0.10(3) Uiso 1 1 calc R . .
C22 C -0.3415(6) 1.0651(5) 0.6041(6) 0.0712(15) Uani 1 1 d . . .
H22 H -0.3778 1.1342 0.6250 0.08(2) Uiso 1 1 calc R . .
C23 C -0.2407(5) 1.0671(4) 0.5579(4) 0.0528(12) Uani 1 1 d . . .
H23 H -0.2097 1.1394 0.5457 0.050(13) Uiso 1 1 calc R . .
N1S N 0.4342(11) 0.1165(6) -0.1054(8) 0.144(4) Uani 1 1 d . . .
C1S C 0.5015(17) 0.1778(19) -0.0675(11) 0.294(9) Uani 1 1 d . . .
C2S C 0.5539(13) 0.3051(10) -0.0004(9) 0.134(4) Uani 1 1 d . . .
H2SA H 0.6451 0.3134 0.0113 0.201 Uiso 1 1 calc R . .
H2SB H 0.5355 0.3148 0.0745 0.201 Uiso 1 1 calc R . .
H2SC H 0.5128 0.3638 -0.0466 0.201 Uiso 1 1 calc R . .
S1 S 0.35486(19) 0.50063(17) 0.25520(16) 0.0502(5) Uani 0.618(3) 1 d PD A 1
F11 F 0.4427(6) 0.6527(5) 0.4369(4) 0.0698(15) Uani 0.618(3) 1 d PD A 1
F12 F 0.4755(7) 0.7016(4) 0.2820(5) 0.0764(16) Uani 0.618(3) 1 d PD A 1
F13 F 0.5859(5) 0.5766(5) 0.3673(6) 0.0727(16) Uani 0.618(3) 1 d PD A 1
O11 O 0.3953(7) 0.4734(6) 0.1545(5) 0.0650(16) Uani 0.618(3) 1 d PD A 1
O12 O 0.3712(6) 0.4142(6) 0.3278(6) 0.0608(17) Uani 0.618(3) 1 d PD A 1
O13 O 0.2408(5) 0.5477(6) 0.2334(6) 0.0602(18) Uani 0.618(3) 1 d PD A 1
C1A C 0.4744(8) 0.6136(6) 0.3386(6) 0.0554(19) Uani 0.618(3) 1 d PD A 1
S1' S 0.3564(4) 0.5505(3) 0.3158(4) 0.0677(10) Uani 0.382(3) 1 d PD A 2
F11' F 0.4840(17) 0.4959(13) 0.1703(13) 0.147(6) Uani 0.382(3) 1 d PD A 2
F12' F 0.4557(17) 0.6765(12) 0.1956(15) 0.186(6) Uani 0.382(3) 1 d PD A 2
F13' F 0.5917(11) 0.609(2) 0.3136(13) 0.153(9) Uani 0.382(3) 1 d PD A 2
O11' O 0.3575(16) 0.6518(11) 0.3932(11) 0.103(5) Uani 0.382(3) 1 d PD A 2
O12' O 0.3930(15) 0.4545(10) 0.3733(10) 0.085(4) Uani 0.382(3) 1 d PD A 2
O13' O 0.2348(14) 0.542(3) 0.244(2) 0.24(2) Uani 0.382(3) 1 d PD A 2
C1A' C 0.4787(11) 0.5898(12) 0.2483(11) 0.094(6) Uani 0.382(3) 1 d PD A 2
S2 S -0.0145(9) 0.9787(3) -0.0026(5) 0.1264(18) Uani 0.40 1 d PD . 1
F21 F -0.2321(15) 0.9495(13) -0.0825(13) 0.165(6) Uani 0.40 1 d PD B 1
F22 F -0.2017(15) 1.1127(13) 0.0234(11) 0.139(5) Uani 0.40 1 d PD . 1
F23 F -0.1867(17) 1.1052(15) -0.1424(11) 0.214(9) Uani 0.40 1 d PD . 1
O21 O -0.0860(10) 0.8688(9) -0.0216(10) 0.077(3) Uiso 0.40 1 d PD . 1
O22 O 0.0397(12) 0.9713(13) 0.1135(10) 0.097(4) Uiso 0.40 1 d PD . 1
O23 O 0.0603(13) 0.9429(13) -0.0797(12) 0.104(4) Uiso 0.40 1 d PD . 1
C2A C -0.1596(16) 1.0528(14) -0.0525(15) 0.169(15) Uiso 0.40 1 d PD . 1
P P 0.0000 1.0000 0.0000 0.1264(18) Uani 0.20 2 d SPD . 2
F31 F -0.021(3) 0.8892(16) 0.009(3) 0.152(12) Uiso 0.20 1 d PD . 2
F32 F -0.010(2) 1.0317(19) 0.1109(14) 0.085(5) Uiso 0.20 1 d PD C 2
F33 F -0.1189(15) 1.0211(19) -0.0495(17) 0.086(5) Uiso 0.20 1 d PD . 2

loop_
_atom_site_aniso_label
_atom_site_aniso_U_11
_atom_site_aniso_U_22
_atom_site_aniso_U_33
_atom_site_aniso_U_23
_atom_site_aniso_U_13
_atom_site_aniso_U_12
Mn 0.0752(5) 0.0192(3) 0.0343(3) 0.0061(2) 0.0143(3) 0.0011(3)
O1 0.075(2) 0.0292(14) 0.0484(15) 0.0144(12) 0.0152(14) 0.0007(13)
N1 0.070(2) 0.0185(14) 0.0354(15) 0.0016(12) 0.0138(15) 0.0015(14)
N2 0.072(2) 0.0284(16) 0.0414(17) 0.0104(13) 0.0164(16) -0.0025(16)
N3 0.076(2) 0.0208(14) 0.0312(14) 0.0036(11) 0.0222(14) 0.0044(14)
N4 0.079(2) 0.0277(16) 0.0412(17) -0.0108(14) 0.0164(17) 0.0042(17)
N5 0.075(2) 0.0254(15) 0.0397(17) 0.0068(13) 0.0114(16) 0.0000(16)
C1 0.081(3) 0.0188(17) 0.047(2) 0.0016(16) 0.007(2) -0.0017(19)
C2 0.077(3) 0.0260(18) 0.0384(19) 0.0103(15) 0.0188(18) -0.0009(18)
C3 0.075(3) 0.035(2) 0.048(2) 0.0070(18) 0.016(2) -0.002(2)
C4 0.079(3) 0.058(3) 0.069(3) -0.001(3) 0.026(3) -0.014(3)
C5 0.073(3) 0.059(3) 0.084(4) 0.007(3) 0.035(3) -0.003(3)
C6 0.086(3) 0.037(2) 0.060(2) 0.0106(19) 0.039(2) 0.004(2)
C7 0.077(3) 0.0286(18) 0.0341(18) 0.0020(15) 0.0195(18) 0.0077(19)
C8 0.074(3) 0.0316(19) 0.0276(17) 0.0017(14) 0.0182(17) 0.0061(19)
C9 0.095(4) 0.085(4) 0.031(2) 0.005(2) 0.025(2) 0.017(3)
C10 0.091(4) 0.104(5) 0.035(2) 0.027(3) 0.015(2) 0.014(4)
C11 0.077(3) 0.060(3) 0.061(3) 0.029(2) 0.012(3) 0.006(3)
C12 0.075(3) 0.0284(19) 0.051(2) 0.0122(17) 0.021(2) 0.0053(19)
C13 0.069(2) 0.0209(16) 0.0341(18) 0.0029(14) 0.0087(17) -0.0001(17)
C14 0.074(3) 0.0186(16) 0.0367(18) 0.0009(14) 0.0141(18) -0.0004(17)
C15 0.091(3) 0.031(2) 0.044(2) 0.0072(17) 0.022(2) 0.011(2)
C16 0.123(4) 0.036(2) 0.044(2) 0.0090(18) 0.033(3) 0.005(3)
C17 0.118(4) 0.045(3) 0.058(3) -0.010(2) 0.047(3) -0.013(3)
C18 0.080(3) 0.045(2) 0.062(3) -0.022(2) 0.026(2) -0.003(2)
C19 0.072(3) 0.0302(19) 0.0378(19) 0.0074(16) 0.0127(19) 0.0012(19)
C20 0.082(3) 0.037(2) 0.086(4) 0.015(2) 0.037(3) 0.004(2)
C21 0.098(4) 0.049(3) 0.129(5) 0.026(3) 0.061(4) 0.018(3)
C22 0.091(4) 0.041(3) 0.092(4) 0.013(3) 0.039(3) 0.021(3)
C23 0.082(3) 0.0259(19) 0.049(2) 0.0074(17) 0.015(2) 0.002(2)
N1S 0.194(8) 0.075(4) 0.120(6) 0.013(4) -0.025(6) -0.057(5)
C1S 0.296(14) 0.410(18) 0.109(7) 0.122(10) -0.072(9) -0.262(14)
C2S 0.182(10) 0.122(7) 0.094(6) 0.016(5) 0.035(6) -0.047(7)
S1 0.0669(11) 0.0465(10) 0.0389(8) 0.0084(7) 0.0158(7) 0.0070(8)
F11 0.109(4) 0.066(3) 0.037(2) 0.000(2) 0.028(2) 0.006(3)
F12 0.135(5) 0.035(2) 0.069(3) 0.014(2) 0.040(3) 0.007(3)
F13 0.065(3) 0.062(3) 0.083(4) -0.006(3) 0.013(3) 0.000(2)
O11 0.095(4) 0.058(3) 0.048(3) 0.001(2) 0.031(3) 0.008(3)
O12 0.067(3) 0.057(4) 0.062(4) 0.021(3) 0.019(3) 0.009(3)
O13 0.057(4) 0.083(4) 0.044(3) 0.026(3) 0.011(3) 0.007(3)
C1A 0.075(5) 0.044(4) 0.049(4) 0.006(3) 0.018(3) 0.014(4)
S1' 0.087(2) 0.0541(19) 0.071(2) 0.0182(17) 0.0317(18) 0.0220(17)
F11' 0.186(13) 0.167(15) 0.125(10) 0.019(10) 0.105(10) 0.034(13)
F12' 0.274(15) 0.164(11) 0.227(12) 0.146(10) 0.192(11) 0.114(11)
F13' 0.087(8) 0.28(3) 0.098(10) 0.025(13) 0.026(7) 0.019(12)
O11' 0.146(12) 0.099(10) 0.068(8) 0.006(7) 0.034(8) 0.051(10)
O12' 0.136(10) 0.077(8) 0.062(7) 0.024(6) 0.052(7) 0.036(8)
O13' 0.16(2) 0.46(6) 0.099(18) 0.01(3) 0.029(16) 0.14(3)
C1A' 0.078(9) 0.115(15) 0.081(11) -0.030(11) 0.023(8) 0.036(10)
S2 0.317(5) 0.021(3) 0.0657(13) -0.0068(19) 0.099(2) 0.019(3)
F21 0.221(14) 0.166(12) 0.117(9) -0.027(8) 0.088(10) -0.108(11)
F22 0.188(14) 0.145(12) 0.089(8) 0.005(8) 0.053(9) -0.021(11)
F23 0.238(17) 0.285(17) 0.085(7) 0.098(9) -0.033(9) -0.149(15)
P 0.317(5) 0.021(3) 0.0657(13) -0.0068(19) 0.099(2) 0.019(3)

loop_
_atom_type_symbol
_atom_type_description
_atom_type_scat_dispersion_real
_atom_type_scat_dispersion_imag
_atom_type_scat_source
C C 0.0181 0.0091 'International Tables Vol C Tables 4.2.6.8 and 6.1.1.4'
H H 0.0000 0.0000 'International Tables Vol C Tables 4.2.6.8 and 6.1.1.4'
N N 0.0311 0.0180 'International Tables Vol C Tables 4.2.6.8 and 6.1.1.4'
O O 0.0492 0.0322 'International Tables Vol C Tables 4.2.6.8 and 6.1.1.4'
F F 0.0727 0.0534 'International Tables Vol C Tables 4.2.6.8 and 6.1.1.4'
P P 0.2955 0.4335 'International Tables Vol C Tables 4.2.6.8 and 6.1.1.4'
S S 0.3331 0.5567 'International Tables Vol C Tables 4.2.6.8 and 6.1.1.4'
Mn Mn -0.5299 2.8052 'International Tables Vol C Tables 4.2.6.8 and 6.1.1.4'

loop_
_geom_angle_atom_site_label_1
_geom_angle_atom_site_label_2
_geom_angle_atom_site_label_3
_geom_angle
_geom_angle_site_symmetry_1
_geom_angle_site_symmetry_3
O1 Mn O1 86.21(17) 2_566 .
O1 Mn N2 97.30(16) 2_566 .
O1 Mn N2 175.38(15) . .
O1 Mn N1 178.74(14) 2_566 .
O1 Mn N1 94.31(15) . .
N2 Mn N1 82.25(15) . .
O1 Mn N4 101.84(14) 2_566 .
O1 Mn N4 93.23(15) . .
N2 Mn N4 89.00(15) . .
N1 Mn N4 76.98(14) . .
O1 Mn N3 101.29(14) 2_566 .
O1 Mn N3 95.44(14) . .
N2 Mn N3 80.96(14) . .
N1 Mn N3 79.82(13) . .
N4 Mn N3 155.76(13) . .
O1 Mn Mn 43.14(11) 2_566 2_566
O1 Mn Mn 43.07(11) . 2_566
N2 Mn Mn 140.35(12) . 2_566
N1 Mn Mn 137.36(11) . 2_566
N4 Mn Mn 100.31(9) . 2_566
N3 Mn Mn 101.47(9) . 2_566
Mn O1 Mn 93.79(17) 2_566 .
C7 N1 C1 112.2(3) . .
C7 N1 C13 111.3(4) . .
C1 N1 C13 112.1(3) . .
C7 N1 Mn 106.4(2) . .
C1 N1 Mn 109.2(3) . .
C13 N1 Mn 105.2(2) . .
C6 N2 C2 120.0(4) . .
C6 N2 Mn 123.7(3) . .
C2 N2 Mn 114.5(3) . .
C12 N3 C8 120.3(4) . .
C12 N3 Mn 126.7(3) . .
C8 N3 Mn 112.4(3) . .
C14 N4 C18 119.5(4) . .
C14 N4 Mn 113.7(3) . .
C18 N4 Mn 126.5(4) . .
C23 N5 C19 117.4(4) . .
C2 C1 N1 112.2(3) . .
C2 C1 H1A 109.2 . .
N1 C1 H1A 109.2 . .
C2 C1 H1B 109.2 . .
N1 C1 H1B 109.2 . .
H1A C1 H1B 107.9 . .
N2 C2 C3 121.5(5) . .
N2 C2 C1 116.5(4) . .
C3 C2 C1 122.0(4) . .
C2 C3 C4 119.0(5) . .
C2 C3 H3 120.5 . .
C4 C3 H3 120.5 . .
C5 C4 C3 119.0(5) . .
C5 C4 H4 120.5 . .
C3 C4 H4 120.5 . .
C4 C5 C6 119.3(6) . .
C4 C5 H5 120.4 . .
C6 C5 H5 120.4 . .
N2 C6 C5 121.1(5) . .
N2 C6 H6 119.4 . .
C5 C6 H6 119.4 . .
N1 C7 C8 110.3(4) . .
N1 C7 H7A 109.6 . .
C8 C7 H7A 109.6 . .
N1 C7 H7B 109.6 . .
C8 C7 H7B 109.6 . .
H7A C7 H7B 108.1 . .
N3 C8 C9 120.4(4) . .
N3 C8 C7 115.7(3) . .
C9 C8 C7 123.9(4) . .
C8 C9 C10 119.1(5) . .
C8 C9 H9 120.4 . .
C10 C9 H9 120.4 . .
C11 C10 C9 119.5(5) . .
C11 C10 H10 120.3 . .
C9 C10 H10 120.3 . .
C10 C11 C12 119.1(5) . .
C10 C11 H11 120.5 . .
C12 C11 H11 120.5 . .
N3 C12 C11 121.6(5) . .
N3 C12 H12 119.2 . .
C11 C12 H12 119.2 . .
C19 C13 N1 112.4(3) . .
C19 C13 C14 115.1(3) . .
N1 C13 C14 107.6(4) . .
C19 C13 H13 107.1 . .
N1 C13 H13 107.1 . .
C14 C13 H13 107.1 . .
N4 C14 C15 121.0(4) . .
N4 C14 C13 114.7(4) . .
C15 C14 C13 124.2(4) . .
C14 C15 C16 119.0(5) . .
C14 C15 H15 120.5 . .
C16 C15 H15 120.5 . .
C17 C16 C15 119.9(5) . .
C17 C16 H16 120.1 . .
C15 C16 H16 120.1 . .
C16 C17 C18 118.5(5) . .
C16 C17 H17 120.7 . .
C18 C17 H17 120.7 . .
N4 C18 C17 122.0(5) . .
N4 C18 H18 119.0 . .
C17 C18 H18 119.0 . .
N5 C19 C20 122.6(4) . .
N5 C19 C13 117.2(4) . .
C20 C19 C13 120.1(4) . .
C19 C20 C21 119.3(5) . .
C19 C20 H20 120.3 . .
C21 C20 H20 120.3 . .
C20 C21 C22 118.9(6) . .
C20 C21 H21 120.5 . .
C22 C21 H21 120.5 . .
C23 C22 C21 118.0(5) . .
C23 C22 H22 121.0 . .
C21 C22 H22 121.0 . .
N5 C23 C22 123.7(4) . .
N5 C23 H23 118.2 . .
C22 C23 H23 118.2 . .
N1S C1S C2S 154(3) . .
C1S C2S H2SA 109.5 . .
C1S C2S H2SB 109.5 . .
H2SA C2S H2SB 109.5 . .
C1S C2S H2SC 109.5 . .
H2SA C2S H2SC 109.5 . .
H2SB C2S H2SC 109.5 . .
O13 S1 O12 115.6(4) . .
O13 S1 O11 112.8(4) . .
O12 S1 O11 114.5(4) . .
O13 S1 C1A 107.8(4) . .
O12 S1 C1A 102.6(4) . .
O11 S1 C1A 101.8(4) . .
F12 C1A F13 108.9(8) . .
F12 C1A F11 107.0(6) . .
F13 C1A F11 108.3(7) . .
F12 C1A S1 111.5(5) . .
F13 C1A S1 112.8(5) . .
F11 C1A S1 108.1(6) . .
O13' S1' O12' 115.1(16) . .
O13' S1' O11' 103.1(14) . .
O12' S1' O11' 112.4(8) . .
O13' S1' C1A' 115.0(12) . .
O12' S1' C1A' 108.8(8) . .
O11' S1' C1A' 101.5(8) . .
F12' C1A' F13' 105.4(17) . .
F12' C1A' F11' 108.8(14) . .
F13' C1A' F11' 105.1(14) . .
F12' C1A' S1' 113.9(10) . .
F13' C1A' S1' 117.5(12) . .
F11' C1A' S1' 105.6(10) . .
S2 S2 O22 88.6(14) 2_575 .
S2 S2 O23 82.1(18) 2_575 .
O22 S2 O23 116.3(10) . .
S2 S2 O23 75.2(15) 2_575 2_575
O22 S2 O23 63.8(8) . 2_575
O23 S2 O23 157.3(5) . 2_575
S2 S2 O21 177.0(18) 2_575 .
O22 S2 O21 93.5(8) . .
O23 S2 O21 95.0(8) . .
O23 S2 O21 107.7(9) 2_575 .
S2 S2 O22 68.7(13) 2_575 2_575
O22 S2 O22 157.3(5) . 2_575
O23 S2 O22 62.3(8) . 2_575
O23 S2 O22 108.2(8) 2_575 2_575
O21 S2 O22 109.2(8) . 2_575
S2 S2 C2A 89.9(17) 2_575 .
O22 S2 C2A 121.9(9) . .
O23 S2 C2A 121.0(9) . .
O23 S2 C2A 59.8(8) 2_575 .
O21 S2 C2A 90.8(8) . .
O22 S2 C2A 60.5(8) 2_575 .
S2 S2 C2A 72.6(17) 2_575 2_575
O22 S2 C2A 59.3(8) . 2_575
O23 S2 C2A 57.8(9) . 2_575
O23 S2 C2A 113.8(8) 2_575 2_575
O21 S2 C2A 106.7(7) . 2_575
O22 S2 C2A 111.2(9) 2_575 2_575
C2A S2 C2A 162.5(3) . 2_575
S2 S2 O21 2.2(13) 2_575 2_575
O22 S2 O21 87.1(7) . 2_575
O23 S2 O21 84.2(8) . 2_575
O23 S2 O21 73.1(7) 2_575 2_575
O21 S2 O21 179.1(5) . 2_575
O22 S2 O21 70.2(6) 2_575 2_575
C2A S2 O21 89.4(7) . 2_575
C2A S2 O21 73.1(6) 2_575 2_575
C2A F22 O23 66.5(11) . 2_575
C2A F23 O22 62.8(11) . 2_575
S2 O21 S2 0.9(5) . 2_575
S2 O22 O23 60.9(8) . 2_575
S2 O22 S2 22.7(5) . 2_575
O23 O22 S2 57.3(7) 2_575 2_575
S2 O22 F23 113.9(10) . 2_575
O23 O22 F23 164.9(12) 2_575 2_575
S2 O22 F23 111.9(10) 2_575 2_575
S2 O22 C2A 76.1(9) . 2_575
O23 O22 C2A 125.1(11) 2_575 2_575
S2 O22 C2A 69.7(8) 2_575 2_575
F23 O22 C2A 42.3(7) 2_575 2_575
S2 O23 S2 22.7(5) . 2_575
S2 O23 O22 60.4(8) . 2_575
S2 O23 O22 55.3(7) 2_575 2_575
S2 O23 C2A 75.5(10) . 2_575
S2 O23 C2A 70.6(8) 2_575 2_575
O22 O23 C2A 124.1(12) 2_575 2_575
S2 O23 F22 118.0(11) . 2_575
S2 O23 F22 115.2(10) 2_575 2_575
O22 O23 F22 161.1(13) 2_575 2_575
C2A O23 F22 44.7(7) 2_575 2_575
F22 C2A F23 106.3(15) . .
F22 C2A F21 106.2(16) . .
F23 C2A F21 106.1(15) . .
F22 C2A O22 148.0(16) . 2_575
F23 C2A O22 74.9(13) . 2_575
F21 C2A O22 103.9(13) . 2_575
F22 C2A O23 68.7(11) . 2_575
F23 C2A O23 143.0(16) . 2_575
F21 C2A O23 110.4(13) . 2_575
O22 C2A O23 90.9(10) 2_575 2_575
F22 C2A S2 118.1(13) . .
F23 C2A S2 124.6(15) . .
F21 C2A S2 92.1(11) . .
O22 C2A S2 49.8(6) 2_575 .
O23 C2A S2 49.6(7) 2_575 .
F22 C2A S2 113.4(13) . 2_575
F23 C2A S2 114.8(15) . 2_575
F21 C2A S2 109.4(11) . 2_575
O22 C2A S2 44.7(6) 2_575 2_575
O23 C2A S2 46.7(6) 2_575 2_575
S2 C2A S2 17.5(3) . 2_575
F33 P F33 180.000(3) 2_575 .
F33 P F31 83.1(16) 2_575 .
F33 P F31 96.9(16) . .
F33 P F31 96.9(16) 2_575 2_575
F33 P F31 83.1(16) . 2_575
F31 P F31 180.000(6) . 2_575
F33 P F32 86.5(12) 2_575 .
F33 P F32 93.5(12) . .
F31 P F32 90.9(16) . .
F31 P F32 89.1(16) 2_575 .
F33 P F32 93.5(12) 2_575 2_575
F33 P F32 86.5(12) . 2_575
F31 P F32 89.1(16) . 2_575
F31 P F32 90.9(16) 2_575 2_575
F32 P F32 180.0(4) . 2_575
P F31 F33 48.4(10) . 2_575
P F33 F31 48.6(9) . 2_575

loop_
_geom_bond_atom_site_label_1
_geom_bond_atom_site_label_2
_geom_bond_distance
_geom_bond_site_symmetry_2
Mn O1 1.812(3) 2_566
Mn O1 1.815(3) .
Mn N2 2.054(4) .
Mn N1 2.097(4) .
Mn N4 2.116(4) .
Mn N3 2.143(3) .
Mn Mn 2.6483(11) 2_566
O1 Mn 1.812(3) 2_566
N1 C7 1.488(6) .
N1 C1 1.502(5) .
N1 C13 1.512(6) .
N2 C6 1.335(7) .
N2 C2 1.343(6) .
N3 C12 1.324(6) .
N3 C8 1.347(6) .
N4 C14 1.342(6) .
N4 C18 1.345(7) .
N5 C23 1.329(6) .
N5 C19 1.352(6) .
C1 C2 1.492(7) .
C1 H1A 0.9900 .
C1 H1B 0.9900 .
C2 C3 1.379(7) .
C3 C4 1.384(9) .
C3 H3 0.9500 .
C4 C5 1.381(9) .
C4 H4 0.9500 .
C5 C6 1.386(8) .
C5 H5 0.9500 .
C6 H6 0.9500 .
C7 C8 1.498(6) .
C7 H7A 0.9900 .
C7 H7B 0.9900 .
C8 C9 1.382(6) .
C9 C10 1.379(9) .
C9 H9 0.9500 .
C10 C11 1.367(9) .
C10 H10 0.9500 .
C11 C12 1.376(7) .
C11 H11 0.9500 .
C12 H12 0.9500 .
C13 C19 1.505(6) .
C13 C14 1.516(6) .
C13 H13 1.0000 .
C14 C15 1.383(6) .
C15 C16 1.383(7) .
C15 H15 0.9500 .
C16 C17 1.369(10) .
C16 H16 0.9500 .
C17 C18 1.380(9) .
C17 H17 0.9500 .
C18 H18 0.9500 .
C19 C20 1.365(8) .
C20 C21 1.376(9) .
C20 H20 0.9500 .
C21 C22 1.387(9) .
C21 H21 0.9500 .
C22 C23 1.378(9) .
C22 H22 0.9500 .
C23 H23 0.9500 .
N1S C1S 0.999(15) .
C1S C2S 1.63(2) .
C2S H2SA 0.9800 .
C2S H2SB 0.9800 .
C2S H2SC 0.9800 .
S1 O13 1.359(7) .
S1 O12 1.402(6) .
S1 O11 1.418(6) .
S1 C1A 1.848(8) .
F11 C1A 1.366(9) .
F12 C1A 1.307(9) .
F13 C1A 1.286(9) .
S1' O13' 1.385(14) .
S1' O12' 1.402(11) .
S1' O11' 1.425(11) .
S1' C1A' 1.836(13) .
F11' C1A' 1.380(15) .
F12' C1A' 1.258(15) .
F13' C1A' 1.285(14) .
S2 S2 0.575(11) 2_575
S2 O22 1.389(12) .
S2 O23 1.442(13) .
S2 O23 1.477(16) 2_575
S2 O21 1.458(11) .
S2 O22 1.491(14) 2_575
S2 C2A 1.830(15) .
S2 C2A 1.92(2) 2_575
S2 O21 2.033(12) 2_575
F21 C2A 1.392(17) .
F22 C2A 1.286(17) .
F22 O23 1.70(2) 2_575
F23 C2A 1.284(16) .
F23 O22 1.84(2) 2_575
O21 S2 2.033(12) 2_575
O22 O23 1.517(19) 2_575
O22 S2 1.491(14) 2_575
O22 F23 1.84(2) 2_575
O22 C2A 1.70(2) 2_575
O23 S2 1.477(16) 2_575
O23 O22 1.517(19) 2_575
O23 C2A 1.68(2) 2_575
O23 F22 1.70(2) 2_575
C2A O22 1.70(2) 2_575
C2A O23 1.68(2) 2_575
C2A S2 1.92(2) 2_575
P F33 1.330(16) 2_575
P F33 1.330(16) .
P F31 1.335(19) .
P F31 1.335(19) 2_575
P F32 1.390(16) .
P F32 1.390(16) 2_575
F31 F33 1.77(3) 2_575
F33 F31 1.77(3) 2_575

loop_
_geom_torsion_atom_site_label_1
_geom_torsion_atom_site_label_2
_geom_torsion_atom_site_label_3
_geom_torsion_atom_site_label_4
_geom_torsion
_geom_torsion_site_symmetry_1
_geom_torsion_site_symmetry_4
O1 Mn O1 Mn 0.0 2_566 2_566
N2 Mn O1 Mn -139.5(17) . 2_566
N1 Mn O1 Mn 178.85(13) . 2_566
N4 Mn O1 Mn 101.67(15) . 2_566
N3 Mn O1 Mn -101.00(14) . 2_566
O1 Mn N1 C7 179(100) 2_566 .
O1 Mn N1 C7 65.4(3) . .
N2 Mn N1 C7 -111.5(3) . .
N4 Mn N1 C7 157.7(3) . .
N3 Mn N1 C7 -29.4(3) . .
Mn Mn N1 C7 66.5(3) 2_566 .
O1 Mn N1 C1 -59(7) 2_566 .
O1 Mn N1 C1 -173.3(3) . .
N2 Mn N1 C1 9.7(3) . .
N4 Mn N1 C1 -81.0(3) . .
N3 Mn N1 C1 91.9(3) . .
Mn Mn N1 C1 -172.2(2) 2_566 .
O1 Mn N1 C13 61(7) 2_566 .
O1 Mn N1 C13 -52.8(3) . .
N2 Mn N1 C13 130.3(3) . .
N4 Mn N1 C13 39.5(3) . .
N3 Mn N1 C13 -147.6(3) . .
Mn Mn N1 C13 -51.7(3) 2_566 .
O1 Mn N2 C6 -12.0(4) 2_566 .
O1 Mn N2 C6 127.2(17) . .
N1 Mn N2 C6 169.2(4) . .
N4 Mn N2 C6 -113.8(4) . .
N3 Mn N2 C6 88.3(4) . .
Mn Mn N2 C6 -8.8(5) 2_566 .
O1 Mn N2 C2 -176.9(3) 2_566 .
O1 Mn N2 C2 -37.6(18) . .
N1 Mn N2 C2 4.3(3) . .
N4 Mn N2 C2 81.3(3) . .
N3 Mn N2 C2 -76.5(3) . .
Mn Mn N2 C2 -173.6(2) 2_566 .
O1 Mn N3 C12 20.9(4) 2_566 .
O1 Mn N3 C12 108.1(4) . .
N2 Mn N3 C12 -74.8(4) . .
N1 Mn N3 C12 -158.5(4) . .
N4 Mn N3 C12 -141.5(4) . .
Mn Mn N3 C12 64.9(4) 2_566 .
O1 Mn N3 C8 -168.4(3) 2_566 .
O1 Mn N3 C8 -81.2(3) . .
N2 Mn N3 C8 95.9(3) . .
N1 Mn N3 C8 12.2(3) . .
N4 Mn N3 C8 29.3(6) . .
Mn Mn N3 C8 -124.3(3) 2_566 .
O1 Mn N4 C14 153.7(3) 2_566 .
O1 Mn N4 C14 66.9(3) . .
N2 Mn N4 C14 -109.0(3) . .
N1 Mn N4 C14 -26.8(3) . .
N3 Mn N4 C14 -44.0(6) . .
Mn Mn N4 C14 109.7(3) 2_566 .
O1 Mn N4 C18 -19.9(4) 2_566 .
O1 Mn N4 C18 -106.7(4) . .
N2 Mn N4 C18 77.4(4) . .
N1 Mn N4 C18 159.6(4) . .
N3 Mn N4 C18 142.4(4) . .
Mn Mn N4 C18 -63.9(4) 2_566 .
C7 N1 C1 C2 96.4(4) . .
C13 N1 C1 C2 -137.4(4) . .
Mn N1 C1 C2 -21.2(4) . .
C6 N2 C2 C3 -1.4(6) . .
Mn N2 C2 C3 164.1(4) . .
C6 N2 C2 C1 176.3(4) . .
Mn N2 C2 C1 -18.2(5) . .
N1 C1 C2 N2 26.7(5) . .
N1 C1 C2 C3 -155.6(4) . .
N2 C2 C3 C4 0.9(7) . .
C1 C2 C3 C4 -176.6(5) . .
C2 C3 C4 C5 0.9(8) . .
C3 C4 C5 C6 -2.1(9) . .
C2 N2 C6 C5 0.1(7) . .
Mn N2 C6 C5 -164.0(4) . .
C4 C5 C6 N2 1.7(9) . .
C1 N1 C7 C8 -76.9(4) . .
C13 N1 C7 C8 156.5(3) . .
Mn N1 C7 C8 42.4(4) . .
C12 N3 C8 C9 -2.2(7) . .
Mn N3 C8 C9 -173.6(4) . .
C12 N3 C8 C7 -179.8(4) . .
Mn N3 C8 C7 8.8(5) . .
N1 C7 C8 N3 -35.0(5) . .
N1 C7 C8 C9 147.5(5) . .
N3 C8 C9 C10 0.6(9) . .
C7 C8 C9 C10 177.9(5) . .
C8 C9 C10 C11 1.6(10) . .
C9 C10 C11 C12 -2.1(10) . .
C8 N3 C12 C11 1.7(7) . .
Mn N3 C12 C11 171.8(4) . .
C10 C11 C12 N3 0.5(8) . .
C7 N1 C13 C19 70.1(4) . .
C1 N1 C13 C19 -56.5(5) . .
Mn N1 C13 C19 -175.1(3) . .
C7 N1 C13 C14 -162.1(3) . .
C1 N1 C13 C14 71.3(4) . .
Mn N1 C13 C14 -47.3(3) . .
C18 N4 C14 C15 3.2(6) . .
Mn N4 C14 C15 -170.8(3) . .
C18 N4 C14 C13 -179.6(4) . .
Mn N4 C14 C13 6.3(4) . .
C19 C13 C14 N4 153.9(4) . .
N1 C13 C14 N4 27.7(4) . .
C19 C13 C14 C15 -29.1(6) . .
N1 C13 C14 C15 -155.3(4) . .
N4 C14 C15 C16 -2.8(7) . .
C13 C14 C15 C16 -179.6(4) . .
C14 C15 C16 C17 -0.6(8) . .
C15 C16 C17 C18 3.3(8) . .
C14 N4 C18 C17 -0.4(7) . .
Mn N4 C18 C17 172.9(4) . .
C16 C17 C18 N4 -2.9(8) . .
C23 N5 C19 C20 -0.3(7) . .
C23 N5 C19 C13 -177.4(4) . .
N1 C13 C19 N5 83.9(5) . .
C14 C13 C19 N5 -39.8(5) . .
N1 C13 C19 C20 -93.3(5) . .
C14 C13 C19 C20 143.0(5) . .
N5 C19 C20 C21 -1.2(9) . .
C13 C19 C20 C21 175.8(6) . .
C19 C20 C21 C22 1.3(11) . .
C20 C21 C22 C23 0.1(11) . .
C19 N5 C23 C22 1.7(7) . .
C21 C22 C23 N5 -1.7(9) . .
O13 S1 C1A F12 -59.3(7) . .
O12 S1 C1A F12 178.2(6) . .
O11 S1 C1A F12 59.6(7) . .
O13 S1 C1A F13 177.8(6) . .
O12 S1 C1A F13 55.3(7) . .
O11 S1 C1A F13 -63.4(7) . .
O13 S1 C1A F11 58.0(6) . .
O12 S1 C1A F11 -64.5(6) . .
O11 S1 C1A F11 176.9(5) . .
O13' S1' C1A' F12' 50(2) . .
O12' S1' C1A' F12' -179.0(13) . .
O11' S1' C1A' F12' -60.3(14) . .
O13' S1' C1A' F13' 174(2) . .
O12' S1' C1A' F13' -55.1(17) . .
O11' S1' C1A' F13' 63.5(16) . .
O13' S1' C1A' F11' -69.1(19) . .
O12' S1' C1A' F11' 61.7(13) . .
O11' S1' C1A' F11' -179.6(12) . .
O22 S2 O21 S2 -135(38) . 2_575
O23 S2 O21 S2 -18(38) . 2_575
O23 S2 O21 S2 162(38) 2_575 2_575
O22 S2 O21 S2 44(38) 2_575 2_575
C2A S2 O21 S2 103(38) . 2_575
C2A S2 O21 S2 -76(38) 2_575 2_575
O21 S2 O21 S2 0(3) 2_575 2_575
S2 S2 O22 O23 74.1(17) 2_575 2_575
O23 S2 O22 O23 154.7(5) . 2_575
O21 S2 O22 O23 -108.0(10) . 2_575
O22 S2 O22 O23 74.1(17) 2_575 2_575
C2A S2 O22 O23 -14.9(11) . 2_575
C2A S2 O22 O23 144.7(11) 2_575 2_575
O21 S2 O22 O23 72.6(7) 2_575 2_575
O23 S2 O22 S2 81(2) . 2_575
O23 S2 O22 S2 -74.1(17) 2_575 2_575
O21 S2 O22 S2 178(2) . 2_575
O22 S2 O22 S2 0.000(8) 2_575 2_575
C2A S2 O22 S2 -89.0(17) . 2_575
C2A S2 O22 S2 70.5(18) 2_575 2_575
O21 S2 O22 S2 -1.5(15) 2_575 2_575
S2 S2 O22 F23 -90.0(19) 2_575 2_575
O23 S2 O22 F23 -9.4(14) . 2_575
O23 S2 O22 F23 -164.1(13) 2_575 2_575
O21 S2 O22 F23 87.9(11) . 2_575
O22 S2 O22 F23 -90.0(19) 2_575 2_575
C2A S2 O22 F23 -179.0(9) . 2_575
C2A S2 O22 F23 -19.4(9) 2_575 2_575
O21 S2 O22 F23 -91.5(10) 2_575 2_575
S2 S2 O22 C2A -70.5(18) 2_575 2_575
O23 S2 O22 C2A 10.0(11) . 2_575
O23 S2 O22 C2A -144.7(11) 2_575 2_575
O21 S2 O22 C2A 107.3(9) . 2_575
O22 S2 O22 C2A -70.5(18) 2_575 2_575
C2A S2 O22 C2A -159.6(4) . 2_575
O21 S2 O22 C2A -72.1(8) 2_575 2_575
O22 S2 O23 S2 -84.5(17) . 2_575
O23 S2 O23 S2 0.000(5) 2_575 2_575
O21 S2 O23 S2 179.1(17) . 2_575
O22 S2 O23 S2 70.0(14) 2_575 2_575
C2A S2 O23 S2 85.1(15) . 2_575
C2A S2 O23 S2 -74.4(15) 2_575 2_575
O21 S2 O23 S2 -0.7(12) 2_575 2_575
S2 S2 O23 O22 -70.0(14) 2_575 2_575
O22 S2 O23 O22 -154.5(5) . 2_575
O23 S2 O23 O22 -70.0(14) 2_575 2_575
O21 S2 O23 O22 109.1(9) . 2_575
C2A S2 O23 O22 15.1(11) . 2_575
C2A S2 O23 O22 -144.4(11) 2_575 2_575
O21 S2 O23 O22 -70.7(7) 2_575 2_575
S2 S2 O23 C2A 74.4(15) 2_575 2_575
O22 S2 O23 C2A -10.2(12) . 2_575
O23 S2 O23 C2A 74.4(15) 2_575 2_575
O21 S2 O23 C2A -106.6(9) . 2_575
O22 S2 O23 C2A 144.4(11) 2_575 2_575
C2A S2 O23 C2A 159.5(4) . 2_575
O21 S2 O23 C2A 73.7(8) 2_575 2_575
S2 S2 O23 F22 88.5(17) 2_575 2_575
O22 S2 O23 F22 4.0(15) . 2_575
O23 S2 O23 F22 88.5(17) 2_575 2_575
O21 S2 O23 F22 -92.4(12) . 2_575
O22 S2 O23 F22 158.5(15) 2_575 2_575
C2A S2 O23 F22 173.7(10) . 2_575
C2A S2 O23 F22 14.2(10) 2_575 2_575
O21 S2 O23 F22 87.9(12) 2_575 2_575
O23 F22 C2A F23 -141.2(16) 2_575 .
O23 F22 C2A F21 106.1(14) 2_575 .
O23 F22 C2A O22 -54(3) 2_575 2_575
O23 F22 C2A S2 4.6(11) 2_575 .
O23 F22 C2A S2 -14.1(10) 2_575 2_575
O22 F23 C2A F22 146.7(17) 2_575 .
O22 F23 C2A F21 -100.4(14) 2_575 .
O22 F23 C2A O23 71(2) 2_575 2_575
O22 F23 C2A S2 3.8(11) 2_575 .
O22 F23 C2A S2 20.5(9) 2_575 2_575
S2 S2 C2A F22 -78(2) 2_575 .
O22 S2 C2A F22 9.9(19) . .
O23 S2 C2A F22 -159.2(14) . .
O23 S2 C2A F22 -5.6(14) 2_575 .
O21 S2 C2A F22 104.5(15) . .
O22 S2 C2A F22 -143.8(18) 2_575 .
C2A S2 C2A F22 -78(2) 2_575 .
O21 S2 C2A F22 -76.4(15) 2_575 .
S2 S2 C2A F23 61(2) 2_575 .
O22 S2 C2A F23 148.9(15) . .
O23 S2 C2A F23 -20(2) . .
O23 S2 C2A F23 133.4(19) 2_575 .
O21 S2 C2A F23 -116.5(16) . .
O22 S2 C2A F23 -4.8(15) 2_575 .
C2A S2 C2A F23 61(2) 2_575 .
O21 S2 C2A F23 62.7(16) 2_575 .
S2 S2 C2A F21 171.9(16) 2_575 .
O22 S2 C2A F21 -99.8(12) . .
O23 S2 C2A F21 91.1(13) . .
O23 S2 C2A F21 -115.3(13) 2_575 .
O21 S2 C2A F21 -5.2(11) . .
O22 S2 C2A F21 106.5(12) 2_575 .
C2A S2 C2A F21 171.9(16) 2_575 .
O21 S2 C2A F21 174.0(10) 2_575 .
S2 S2 C2A O22 65.4(15) 2_575 2_575
O22 S2 C2A O22 153.7(6) . 2_575
O23 S2 C2A O22 -15.4(11) . 2_575
O23 S2 C2A O22 138.2(11) 2_575 2_575
O21 S2 C2A O22 -111.7(9) . 2_575
C2A S2 C2A O22 65.4(15) 2_575 2_575
O21 S2 C2A O22 67.5(8) 2_575 2_575
S2 S2 C2A O23 -72.8(14) 2_575 2_575
O22 S2 C2A O23 15.5(12) . 2_575
O23 S2 C2A O23 -153.6(6) . 2_575
O21 S2 C2A O23 110.1(10) . 2_575
O22 S2 C2A O23 -138.2(11) 2_575 2_575
C2A S2 C2A O23 -72.8(14) 2_575 2_575
O21 S2 C2A O23 -70.7(8) 2_575 2_575
O22 S2 C2A S2 88.3(15) . 2_575
O23 S2 C2A S2 -80.8(16) . 2_575
O23 S2 C2A S2 72.8(14) 2_575 2_575
O21 S2 C2A S2 -177.1(17) . 2_575
O22 S2 C2A S2 -65.4(15) 2_575 2_575
C2A S2 C2A S2 0.000(3) 2_575 2_575
O21 S2 C2A S2 2.1(12) 2_575 2_575
F33 P F31 F33 180.000(4) . 2_575
F31 P F31 F33 24(100) 2_575 2_575
F32 P F31 F33 -86.3(12) . 2_575
F32 P F31 F33 93.7(12) 2_575 2_575
F33 P F33 F31 0(100) 2_575 2_575
F31 P F33 F31 180.000(3) . 2_575
F32 P F33 F31 88.6(16) . 2_575
F32 P F33 F31 -91.4(16) 2_575 2_575
